data_9004011
loop_
_publ_author_name
'Gatta, G. D.'
'Nestola, F.'
'Ballaran, T. B.'

_publ_section_title
;
 Elastic behavior, phase transition, and pressure induced
 structural evolution of analcime
 Sample: P = .91 GPa
;
_journal_name_full 'American Mineralogist'
_journal_page_first 568
_journal_page_last 578
_journal_paper_doi 10.2138/am.2006.1994
_journal_volume 91
_journal_year 2006
_chemical_compound_source 'Su Marralzu, Sardinia, Italy'
_chemical_formula_sum 'Al1.806 H1.8 Na1.71 O14 Si4.194'
_chemical_name_mineral Analcime
_space_group_IT_number 230
_symmetry_space_group_name_Hall '-I 4bd 2c 3'
_symmetry_space_group_name_H-M 'I a -3 d'
_cell_angle_alpha 90
_cell_angle_beta 90
_cell_angle_gamma 90
_cell_length_a 13.6288
_cell_length_b 13.6288
_cell_length_c 13.6288
_cell_formula_units_Z 8
_cell_volume 2531.470
_database_code_amcsd 0004135
_diffrn_ambient_pressure 9.1e+05
_exptl_crystal_density_diffrn 2.265
_cod_original_cell_volume 2531.471
_cod_original_formula_sum 'Na1.71 (Si4.194 Al1.806) O14 H1.8'
_cod_database_code 9004011

loop_
_space_group_symop_operation_xyz
x,y,z
1/2+x,1/2+y,1/2+z
z,1/2-x,1/2+y
1/2+z,-x,+y
-y,1/2+z,1/2-x
1/2-y,+z,-x
x,1/2-y,1/2+z
1/2+x,-y,+z
-z,1/2+x,1/2-y
1/2-z,+x,-y
y,1/2-z,1/2+x
1/2+y,-z,+x
-x,1/2+y,1/2-z
1/2-x,+y,-z
3/4+x,1/4-z,3/4-y
1/4+x,3/4-z,1/4-y
3/4-z,1/4+y,3/4+x
1/4-z,3/4+y,1/4+x
3/4+y,1/4-x,3/4-z
1/4+y,3/4-x,1/4-z
3/4-x,1/4+z,3/4+y
1/4-x,3/4+z,1/4+y
3/4+z,1/4-y,3/4-x
1/4+z,3/4-y,1/4-x
3/4-y,1/4+x,3/4+z
1/4-y,3/4+x,1/4+z
1/4+x,1/4+z,1/4+y
3/4+x,3/4+z,3/4+y
1/4-z,1/4-y,1/4-x
3/4-z,3/4-y,3/4-x
1/4+y,1/4+x,1/4+z
3/4+y,3/4+x,3/4+z
1/4-x,1/4-z,1/4-y
3/4-x,3/4-z,3/4-y
1/4+z,1/4+y,1/4+x
3/4+z,3/4+y,3/4+x
1/4-y,1/4-x,1/4-z
3/4-y,3/4-x,3/4-z
1/2+z,x,1/2-y
+z,1/2+x,-y
1/2-y,-z,1/2+x
-y,1/2-z,+x
1/2+x,y,1/2-z
+x,1/2+y,-z
1/2-z,-x,1/2+y
-z,1/2-x,+y
1/2+y,z,1/2-x
+y,1/2+z,-x
1/2-x,-y,1/2+z
-x,1/2-y,+z
1/2-z,1/2+x,y
-z,+x,1/2+y
1/2+y,1/2-z,-x
+y,-z,1/2-x
1/2-x,1/2+y,z
-x,+y,1/2+z
1/2+z,1/2-x,-y
+z,-x,1/2-y
1/2-y,1/2+z,x
-y,+z,1/2+x
1/2+x,1/2-y,-z
+x,-y,1/2-z
3/4-x,3/4+z,1/4-y
1/4-x,1/4+z,3/4-y
3/4+z,3/4-y,1/4+x
1/4+z,1/4-y,3/4+x
3/4-y,3/4+x,1/4-z
1/4-y,1/4+x,3/4-z
3/4+x,3/4-z,1/4+y
1/4+x,1/4-z,3/4+y
3/4-z,3/4+y,1/4-x
1/4-z,1/4+y,3/4-x
3/4+y,3/4-x,1/4+z
1/4+y,1/4-x,3/4+z
1/4-x,3/4-z,3/4+y
3/4-x,1/4-z,1/4+y
1/4+z,3/4+y,3/4-x
3/4+z,1/4+y,1/4-x
1/4-y,3/4-x,3/4+z
3/4-y,1/4-x,1/4+z
1/4+x,3/4+z,3/4-y
3/4+x,1/4+z,1/4-y
1/4-z,3/4-y,3/4+x
3/4-z,1/4-y,1/4+x
1/4+y,3/4+x,3/4-z
3/4+y,1/4+x,1/4-z
-z,-x,-y
1/2-z,1/2-x,1/2-y
y,z,x
1/2+y,1/2+z,1/2+x
-x,-y,-z
1/2-x,1/2-y,1/2-z
z,x,y
1/2+z,1/2+x,1/2+y
-y,-z,-x
1/2-y,1/2-z,1/2-x

loop_
_atom_site_label
_atom_site_fract_x
_atom_site_fract_y
_atom_site_fract_z
_atom_site_occupancy
_atom_site_U_iso_or_equiv
_atom_site_type_symbol
_atom_site_attached_hydrogens
Na 0.12500 0.00000 0.25000 0.57000 0.03510 Na 0
Si -0.12500 0.16170 -0.08820 0.69900 0.01200 Si 0
Al -0.12500 0.16170 -0.08820 0.30100 0.01200 Al 0
O -0.11490 0.14610 0.03140 1.00000 0.03500 O 0
Wat 0.12500 0.12500 0.12500 1.00000 0.09800 O 2

loop_
_cod_changelog_entry_id
_cod_changelog_entry_author
_cod_changelog_entry_date
_cod_changelog_entry_text
1
;cod-tools version 3.8.0
Id: cif_guess_AMCSD_atom_types 9581 2023-05-17 12:35:41Z saulius
;
2023-05-23T09:13:42+03:00
;Derived atom types and hydrogen counts
from atom names that follow the AMCSD naming convention
(Wat == water, O-H == hydroxyl).
;

loop_
_cod_related_entry_id
_cod_related_entry_database
_cod_related_entry_code
1 AMCSD 0004135
